data_1555540
loop_
_publ_author_name
'Wang, Lianjie'
'Liu, Xiaocui'
'Wang, Mang'
'Liu, Jun'

_publ_section_title
;
 Copper(I)-Catalyzed Heterocyclization of \a-Acyl-\a-alkynyl Ketene
 Dithioacetals: Synthesis of 3-Cyanofurans.
;
_journal_issue 9
_journal_name_full 'Organic letters'
_journal_page_first 2162
_journal_page_last 2165
_journal_paper_doi 10.1021/acs.orglett.6b00785
_journal_volume 18
_journal_year 2016
_chemical_formula_sum 'C17 H11 N O'
_chemical_formula_weight 245.27
_space_group_IT_number 2
_space_group_name_Hall '-P 1'
_space_group_name_H-M_alt 'P -1'
_symmetry_cell_setting triclinic
_symmetry_space_group_name_H-M 'P -1'
_atom_sites_solution_hydrogens geom
_atom_sites_solution_primary direct
_atom_sites_solution_secondary difmap
_audit_creation_method SHELXL-97
_cell_angle_alpha 73.536(8)
_cell_angle_beta 86.417(8)
_cell_angle_gamma 81.507(7)
_cell_formula_units_Z 2
_cell_length_a 3.991(2)
_cell_length_b 10.967(5)
_cell_length_c 15.118(6)
_cell_measurement_reflns_used 132
_cell_measurement_temperature 293(2)
_cell_measurement_theta_max 23.55
_cell_measurement_theta_min 2.83
_cell_volume 627.5(5)
_computing_cell_refinement 'Bruker SMART'
_computing_data_collection 'Bruker SMART'
_computing_data_reduction 'Bruker SMART'
_computing_molecular_graphics 'Bruker SHELXTL'
_computing_publication_material 'Bruker SHELXTL'
_computing_structure_refinement 'SHELXL-97 (Sheldrick, 1997)'
_computing_structure_solution 'SHELXS-97 (Sheldrick, 1990)'
_diffrn_ambient_temperature 293(2)
_diffrn_measured_fraction_theta_full 0.999
_diffrn_measured_fraction_theta_max 0.994
_diffrn_measurement_device_type 'CCD area detector'
_diffrn_measurement_method 'omega scans'
_diffrn_radiation_monochromator graphite
_diffrn_radiation_source 'fine-focus sealed tube'
_diffrn_radiation_type MoK\a
_diffrn_radiation_wavelength 0.71069
_diffrn_reflns_av_R_equivalents 0.0517
_diffrn_reflns_av_sigmaI/netI 0.0986
_diffrn_reflns_limit_h_max 4
_diffrn_reflns_limit_h_min -4
_diffrn_reflns_limit_k_max 8
_diffrn_reflns_limit_k_min -13
_diffrn_reflns_limit_l_max 17
_diffrn_reflns_limit_l_min -18
_diffrn_reflns_number 3699
_diffrn_reflns_theta_full 25.00
_diffrn_reflns_theta_max 25.36
_diffrn_reflns_theta_min 1.40
_exptl_absorpt_coefficient_mu 0.081
_exptl_absorpt_correction_T_max 0.9903
_exptl_absorpt_correction_T_min 0.9776
_exptl_absorpt_correction_type multi-scan
_exptl_absorpt_process_details '(SADABS; Bruker, 2000)'
_exptl_crystal_density_diffrn 1.298
_exptl_crystal_density_method 'not measured'
_exptl_crystal_description block
_exptl_crystal_F_000 256
_exptl_crystal_size_max 0.28
_exptl_crystal_size_mid 0.13
_exptl_crystal_size_min 0.12
_refine_diff_density_max 0.241
_refine_diff_density_min -0.211
_refine_diff_density_rms 0.057
_refine_ls_extinction_method none
_refine_ls_goodness_of_fit_ref 0.933
_refine_ls_hydrogen_treatment constr
_refine_ls_matrix_type full
_refine_ls_number_parameters 172
_refine_ls_number_reflns 2287
_refine_ls_number_restraints 0
_refine_ls_restrained_S_all 0.933
_refine_ls_R_factor_all 0.1627
_refine_ls_R_factor_gt 0.0663
_refine_ls_shift/su_max 0.001
_refine_ls_shift/su_mean 0.000
_refine_ls_structure_factor_coef Fsqd
_refine_ls_weighting_details 'calc w=1/[\s^2^(Fo^2^)+(0.1288P)^2^+0.0000P] where P=(Fo^2^+2Fc^2^)/3'
_refine_ls_weighting_scheme calc
_refine_ls_wR_factor_gt 0.1698
_refine_ls_wR_factor_ref 0.2399
_reflns_number_gt 1019
_reflns_number_total 2287
_reflns_threshold_expression >2sigma(I)
_cod_data_source_file ol6b00785_si_002.cif
_cod_data_source_block 22
_cod_original_cell_volume 627.5(9)
_cod_original_sg_symbol_H-M p-1
_cod_database_code 1555540

loop_
_symmetry_equiv_pos_as_xyz
'x, y, z'
'-x, -y, -z'

loop_
_atom_site_label
_atom_site_type_symbol
_atom_site_fract_x
_atom_site_fract_y
_atom_site_fract_z
_atom_site_U_iso_or_equiv
_atom_site_adp_type
_atom_site_occupancy
_atom_site_symmetry_multiplicity
_atom_site_calc_flag
_atom_site_refinement_flags
C1 C 0.6809(11) 0.1064(4) 0.8850(3) 0.0569(12) Uani 1 1 d .
H1 H 0.6077 0.1160 0.9426 0.068 Uiso 1 1 calc R
C2 C 0.8715(12) -0.0078(4) 0.8782(3) 0.0672(14) Uani 1 1 d .
H2 H 0.9264 -0.0738 0.9314 0.081 Uiso 1 1 calc R
C3 C 0.9780(12) -0.0236(4) 0.7945(3) 0.0664(14) Uani 1 1 d .
H3 H 1.1080 -0.0997 0.7907 0.080 Uiso 1 1 calc R
C4 C 0.8936(12) 0.0729(5) 0.7155(3) 0.0689(15) Uani 1 1 d .
H4 H 0.9622 0.0610 0.6583 0.083 Uiso 1 1 calc R
C5 C 0.7056(11) 0.1887(4) 0.7206(3) 0.0547(12) Uani 1 1 d .
H5 H 0.6514 0.2540 0.6669 0.066 Uiso 1 1 calc R
C6 C 0.5998(9) 0.2064(4) 0.8057(3) 0.0425(10) Uani 1 1 d .
C7 C 0.4063(9) 0.3282(4) 0.8118(3) 0.0428(10) Uani 1 1 d .
C8 C 0.3282(10) 0.3860(4) 0.8810(3) 0.0474(11) Uani 1 1 d .
C9 C 0.1250(11) 0.5055(4) 0.8413(3) 0.0540(12) Uani 1 1 d .
H9 H 0.0352 0.5659 0.8719 0.065 Uiso 1 1 calc R
C10 C 0.0864(10) 0.5153(4) 0.7520(3) 0.0448(11) Uani 1 1 d .
C11 C -0.0774(10) 0.6140(4) 0.6751(3) 0.0460(11) Uani 1 1 d .
C12 C -0.2719(12) 0.7217(4) 0.6918(3) 0.0609(13) Uani 1 1 d .
H12 H -0.2976 0.7297 0.7516 0.073 Uiso 1 1 calc R
C13 C -0.4280(12) 0.8175(4) 0.6191(4) 0.0680(14) Uani 1 1 d .
H13 H -0.5587 0.8891 0.6307 0.082 Uiso 1 1 calc R
C14 C -0.3915(12) 0.8074(5) 0.5314(4) 0.0674(14) Uani 1 1 d .
H14 H -0.4922 0.8728 0.4831 0.081 Uiso 1 1 calc R
C15 C -0.2037(13) 0.6994(5) 0.5142(3) 0.0711(15) Uani 1 1 d .
H15 H -0.1859 0.6904 0.4546 0.085 Uiso 1 1 calc R
C16 C -0.0422(12) 0.6046(4) 0.5862(3) 0.0607(13) Uani 1 1 d .
H16 H 0.0913 0.5339 0.5741 0.073 Uiso 1 1 calc R
C17 C 0.4382(11) 0.3394(4) 0.9741(3) 0.0554(12) Uani 1 1 d .
O1 O 0.2580(7) 0.4057(2) 0.73234(17) 0.0481(8) Uani 1 1 d .
N1 N 0.5292(12) 0.3060(4) 1.0487(3) 0.0829(15) Uani 1 1 d .

loop_
_atom_site_aniso_label
_atom_site_aniso_U_11
_atom_site_aniso_U_22
_atom_site_aniso_U_33
_atom_site_aniso_U_23
_atom_site_aniso_U_13
_atom_site_aniso_U_12
C1 0.059(3) 0.055(3) 0.053(3) -0.015(2) -0.003(2) 0.001(2)
C2 0.074(4) 0.045(3) 0.072(3) -0.006(2) -0.007(3) 0.009(3)
C3 0.071(3) 0.050(3) 0.071(3) -0.017(3) -0.004(3) 0.017(2)
C4 0.072(3) 0.072(3) 0.059(3) -0.029(3) -0.002(3) 0.021(3)
C5 0.048(3) 0.061(3) 0.051(3) -0.015(2) -0.006(2) 0.007(2)
C6 0.035(2) 0.045(2) 0.048(2) -0.012(2) -0.0072(18) -0.0034(19)
C7 0.037(2) 0.044(2) 0.046(2) -0.012(2) -0.0041(19) -0.0023(19)
C8 0.042(2) 0.050(3) 0.052(3) -0.020(2) 0.0035(19) -0.003(2)
C9 0.060(3) 0.047(3) 0.054(3) -0.021(2) 0.003(2) 0.006(2)
C10 0.044(2) 0.037(2) 0.053(3) -0.016(2) 0.003(2) 0.0004(19)
C11 0.038(2) 0.042(2) 0.056(3) -0.011(2) -0.003(2) -0.003(2)
C12 0.062(3) 0.049(3) 0.067(3) -0.017(2) 0.004(2) 0.005(2)
C13 0.060(3) 0.046(3) 0.089(4) -0.014(3) -0.002(3) 0.012(2)
C14 0.060(3) 0.058(3) 0.073(3) -0.002(3) -0.016(3) 0.002(3)
C15 0.089(4) 0.057(3) 0.062(3) -0.016(2) -0.010(3) 0.010(3)
C16 0.077(3) 0.045(3) 0.055(3) -0.014(2) -0.008(2) 0.008(2)
C17 0.060(3) 0.054(3) 0.054(3) -0.022(2) 0.000(2) 0.000(2)
O1 0.0558(18) 0.0410(17) 0.0460(16) -0.0128(13) -0.0057(14) 0.0010(14)
N1 0.123(4) 0.071(3) 0.053(3) -0.024(2) -0.017(3) 0.013(3)

loop_
_atom_type_symbol
_atom_type_description
_atom_type_scat_dispersion_real
_atom_type_scat_dispersion_imag
_atom_type_scat_source
C C 0.0033 0.0016 'International Tables Vol C Tables 4.2.6.8 and 6.1.1.4'
H H 0.0000 0.0000 'International Tables Vol C Tables 4.2.6.8 and 6.1.1.4'
N N 0.0061 0.0033 'International Tables Vol C Tables 4.2.6.8 and 6.1.1.4'
O O 0.0106 0.0060 'International Tables Vol C Tables 4.2.6.8 and 6.1.1.4'

loop_
_geom_angle_atom_site_label_1
_geom_angle_atom_site_label_2
_geom_angle_atom_site_label_3
_geom_angle
C2 C1 C6 120.1(4)
C2 C1 H1 120.0
C6 C1 H1 120.0
C3 C2 C1 120.7(4)
C3 C2 H2 119.7
C1 C2 H2 119.7
C2 C3 C4 120.0(4)
C2 C3 H3 120.0
C4 C3 H3 120.0
C3 C4 C5 120.5(4)
C3 C4 H4 119.8
C5 C4 H4 119.8
C6 C5 C4 119.9(4)
C6 C5 H5 120.0
C4 C5 H5 120.0
C5 C6 C1 118.9(4)
C5 C6 C7 120.4(4)
C1 C6 C7 120.8(4)
C8 C7 O1 108.9(3)
C8 C7 C6 134.8(4)
O1 C7 C6 116.3(3)
C7 C8 C9 106.6(4)
C7 C8 C17 127.2(4)
C9 C8 C17 126.2(4)
C10 C9 C8 107.9(4)
C10 C9 H9 126.0
C8 C9 H9 126.0
C9 C10 O1 108.8(3)
C9 C10 C11 134.5(4)
O1 C10 C11 116.7(3)
C16 C11 C12 118.9(4)
C16 C11 C10 121.9(4)
C12 C11 C10 119.2(4)
C11 C12 C13 120.0(4)
C11 C12 H12 120.0
C13 C12 H12 120.0
C14 C13 C12 120.7(5)
C14 C13 H13 119.7
C12 C13 H13 119.7
C13 C14 C15 119.8(4)
C13 C14 H14 120.1
C15 C14 H14 120.1
C14 C15 C16 119.7(5)
C14 C15 H15 120.1
C16 C15 H15 120.1
C11 C16 C15 120.8(4)
C11 C16 H16 119.6
C15 C16 H16 119.6
N1 C17 C8 177.7(5)
C7 O1 C10 107.8(3)

loop_
_geom_bond_atom_site_label_1
_geom_bond_atom_site_label_2
_geom_bond_distance
C1 C2 1.392(6)
C1 C6 1.394(5)
C1 H1 0.9300
C2 C3 1.359(6)
C2 H2 0.9300
C3 C4 1.374(6)
C3 H3 0.9300
C4 C5 1.396(6)
C4 H4 0.9300
C5 C6 1.386(5)
C5 H5 0.9300
C6 C7 1.465(5)
C7 C8 1.368(5)
C7 O1 1.370(4)
C8 C9 1.427(6)
C8 C17 1.427(6)
C9 C10 1.341(5)
C9 H9 0.9300
C10 O1 1.392(4)
C10 C11 1.457(5)
C11 C16 1.374(6)
C11 C12 1.391(6)
C12 C13 1.392(6)
C12 H12 0.9300
C13 C14 1.358(6)
C13 H13 0.9300
C14 C15 1.386(6)
C14 H14 0.9300
C15 C16 1.389(6)
C15 H15 0.9300
C16 H16 0.9300
C17 N1 1.147(5)

loop_
_geom_torsion_atom_site_label_1
_geom_torsion_atom_site_label_2
_geom_torsion_atom_site_label_3
_geom_torsion_atom_site_label_4
_geom_torsion
C6 C1 C2 C3 -0.5(7)
C1 C2 C3 C4 -0.9(8)
C2 C3 C4 C5 1.6(8)
C3 C4 C5 C6 -0.7(7)
C4 C5 C6 C1 -0.8(7)
C4 C5 C6 C7 179.2(4)
C2 C1 C6 C5 1.4(7)
C2 C1 C6 C7 -178.6(4)
C5 C6 C7 C8 -163.5(5)
C1 C6 C7 C8 16.4(7)
C5 C6 C7 O1 17.8(6)
C1 C6 C7 O1 -162.2(4)
O1 C7 C8 C9 -0.7(5)
C6 C7 C8 C9 -179.4(4)
O1 C7 C8 C17 -178.3(4)
C6 C7 C8 C17 3.0(8)
C7 C8 C9 C10 0.4(5)
C17 C8 C9 C10 178.0(4)
C8 C9 C10 O1 0.1(5)
C8 C9 C10 C11 -177.0(4)
C9 C10 C11 C16 171.8(5)
O1 C10 C11 C16 -5.1(6)
C9 C10 C11 C12 -7.5(7)
O1 C10 C11 C12 175.6(4)
C16 C11 C12 C13 0.2(7)
C10 C11 C12 C13 179.5(4)
C11 C12 C13 C14 -0.3(8)
C12 C13 C14 C15 1.6(8)
C13 C14 C15 C16 -2.7(8)
C12 C11 C16 C15 -1.4(7)
C10 C11 C16 C15 179.3(4)
C14 C15 C16 C11 2.7(8)
C7 C8 C17 N1 134(12)
C9 C8 C17 N1 -44(12)
C8 C7 O1 C10 0.7(4)
C6 C7 O1 C10 179.7(3)
C9 C10 O1 C7 -0.5(4)
C11 C10 O1 C7 177.2(3)
